data_7226915
loop_
_publ_author_name
'B\;akowicz, J.'
'Turowska-Tyrk, I.'

_publ_section_title
;
 Structural transformations in crystals induced by radiation and pressure.
 Part 4. The complex influence of high pressure on the path and kinetics
 of the [2 + 2] photodimerization
;
_journal_issue 46
_journal_name_full CrystEngComm
_journal_page_first 8898
_journal_paper_doi 10.1039/C6CE01650B
_journal_volume 18
_journal_year 2016
_chemical_formula_sum 'C19 H18 O'
_chemical_formula_weight 262.33
_space_group_crystal_system orthorhombic
_space_group_IT_number 61
_space_group_name_Hall '-P 2ac 2ab'
_space_group_name_H-M_alt 'P b c a'
_symmetry_space_group_name_Hall '-P 2ac 2ab'
_symmetry_space_group_name_H-M 'P b c a'
_atom_sites_solution_hydrogens mixed
_atom_sites_solution_primary isomor
_atom_sites_solution_secondary geom
_audit_creation_method SHELXL-2014/7
_audit_update_record
;
2016-07-26 deposited with the CCDC.
2016-10-25 downloaded from the CCDC.
;
_cell_angle_alpha 90
_cell_angle_beta 90
_cell_angle_gamma 90
_cell_formula_units_Z 8
_cell_length_a 31.05(5)
_cell_length_b 10.4910(16)
_cell_length_c 8.5625(13)
_cell_measurement_pressure 500000
_cell_measurement_reflns_used 1062
_cell_measurement_temperature 299(2)
_cell_measurement_theta_max 23.41
_cell_measurement_theta_min 6.68
_cell_volume 2789(5)
_computing_cell_refinement 'CrysAlisPro (Rigaku OD, 2015)'
_computing_data_collection 'CrysAlisPro (Rigaku OD, 2015)'
_computing_data_reduction 'CrysAlisPro (Rigaku OD, 2015)'
_computing_molecular_graphics 'ORTEP-3 for Windows (Farrugia, 2012)'
_computing_publication_material 'SHELXL-2014/7 (Sheldrick, 2015)'
_computing_structure_refinement 'SHELXL-2014/7 (Sheldrick, 2015)'
_computing_structure_solution 'SHELXS-2013/1 (Sheldrick, 2008)'
_diffrn_ambient_pressure 500000
_diffrn_ambient_temperature 299(2)
_diffrn_detector_area_resol_mean 15.9718
_diffrn_measured_fraction_theta_full 0.323
_diffrn_measured_fraction_theta_max 0.323
_diffrn_measurement_device_type 'KM4 with Eos CCD'
_diffrn_measurement_method '\f- and \w scans'
_diffrn_radiation_monochromator graphite
_diffrn_radiation_source 'fine-focus sealed tube'
_diffrn_radiation_type MoK\a
_diffrn_radiation_wavelength 0.71073
_diffrn_reflns_av_R_equivalents 0.2370
_diffrn_reflns_av_unetI/netI 0.1242
_diffrn_reflns_Laue_measured_fraction_full 0.323
_diffrn_reflns_Laue_measured_fraction_max 0.323
_diffrn_reflns_limit_h_max 9
_diffrn_reflns_limit_h_min -9
_diffrn_reflns_limit_k_max 12
_diffrn_reflns_limit_k_min -12
_diffrn_reflns_limit_l_max 9
_diffrn_reflns_limit_l_min -9
_diffrn_reflns_number 11131
_diffrn_reflns_point_group_measured_fraction_full 0.323
_diffrn_reflns_point_group_measured_fraction_max 0.323
_diffrn_reflns_theta_full 24.463
_diffrn_reflns_theta_max 24.463
_diffrn_reflns_theta_min 6.691
_exptl_absorpt_coefficient_mu 0.075
_exptl_absorpt_correction_T_max 1.00000
_exptl_absorpt_correction_T_min 0.56576
_exptl_absorpt_correction_type analytical
_exptl_absorpt_process_details
;
SCALE3 ABSPACK (Rigaku Oxford Diffraction, 2015).

ABSORB-GUI - analytical corrections for the diamond-anvil cell 
[Angel R.J. & Gonzalez-Platas J. (2013). J. Appl. Cryst. 
46, 252-254].
;
_exptl_crystal_colour colourless
_exptl_crystal_density_diffrn 1.249
_exptl_crystal_description block
_exptl_crystal_F_000 1120
_exptl_crystal_size_max 0.30
_exptl_crystal_size_mid 0.20
_exptl_crystal_size_min 0.12
_refine_diff_density_max 0.167
_refine_diff_density_min -0.143
_refine_diff_density_rms 0.036
_refine_ls_extinction_method none
_refine_ls_goodness_of_fit_ref 1.411
_refine_ls_hydrogen_treatment constr
_refine_ls_matrix_type full
_refine_ls_number_parameters 82
_refine_ls_number_reflns 743
_refine_ls_number_restraints 58
_refine_ls_restrained_S_all 1.400
_refine_ls_R_factor_all 0.2683
_refine_ls_R_factor_gt 0.1456
_refine_ls_shift/su_max 0.000
_refine_ls_shift/su_mean 0.000
_refine_ls_structure_factor_coef Fsqd
_refine_ls_weighting_details 'w=1/[\s^2^(Fo^2^)+(0.2000P)^2^] where P=(Fo^2^+2Fc^2^)/3'
_refine_ls_weighting_scheme calc
_refine_ls_wR_factor_gt 0.3814
_refine_ls_wR_factor_ref 0.4502
_reflns_Friedel_coverage 0.000
_reflns_number_gt 331
_reflns_number_total 743
_reflns_threshold_expression 'I > 2\s(I)'
_cod_data_source_file c6ce01650b2.cif
_cod_data_source_block 54.4%P_0.5GPa
_cod_depositor_comments 'Adding full bibliography for 7226912--7226923.cif.'
_cod_database_code 7226915
_shelx_shelxl_version_number 2014/7
_shelx_space_group_comment
;
The symmetry employed for this shelxl refinement is uniquely defined
by the following loop, which should always be used as a source of
symmetry information in preference to the above space-group names.
They are only intended as comments.
;

loop_
_space_group_symop_operation_xyz
'x, y, z'
'-x+1/2, -y, z+1/2'
'-x, y+1/2, -z+1/2'
'x+1/2, -y+1/2, -z'
'-x, -y, -z'
'x-1/2, y, -z-1/2'
'x, -y-1/2, z-1/2'
'-x-1/2, y-1/2, z'

loop_
_atom_site_label
_atom_site_type_symbol
_atom_site_fract_x
_atom_site_fract_y
_atom_site_fract_z
_atom_site_U_iso_or_equiv
_atom_site_adp_type
_atom_site_occupancy
_atom_site_site_symmetry_order
_atom_site_calc_flag
_atom_site_refinement_flags_posn
_atom_site_refinement_flags_adp
_atom_site_refinement_flags_occupancy
_atom_site_disorder_assembly
_atom_site_disorder_group
O1M O 0.4541(5) 0.7424(6) 0.0083(8) 0.095(3) Uiso 1 1 d D . . . .
C2M C 0.4152(6) 0.6223(9) 0.2022(14) 0.091(4) Uiso 1 1 d D . . . .
H2M H 0.4127 0.6711 0.2994 0.110 Uiso 1 1 calc R U . A 1
C6M C 0.3732(13) 0.6254(13) 0.1271(15) 0.106(5) Uiso 1 1 d . . . . .
H6M1 H 0.3690 0.7092 0.0817 0.127 Uiso 1 1 calc R U . . .
H6M2 H 0.3731 0.5640 0.0424 0.127 Uiso 1 1 calc R U . . .
C7M C 0.3378(5) 0.5984(9) 0.2282(11) 0.105(5) Uiso 1 1 d G . . . .
C8M C 0.3190(6) 0.4767(8) 0.2233(10) 0.121(5) Uiso 1 1 d G . . . .
H8M H 0.3308 0.4143 0.1549 0.145 Uiso 1 1 d G U . . .
C9M C 0.2840(6) 0.4443(8) 0.3143(14) 0.137(6) Uiso 1 1 d G . . . .
H9M H 0.2723 0.3603 0.3093 0.164 Uiso 1 1 d G U . . .
C10M C 0.2659(6) 0.5351(12) 0.4133(14) 0.193(9) Uiso 1 1 d G . . . .
H10M H 0.2417 0.5132 0.4757 0.231 Uiso 1 1 d G U . . .
C11M C 0.2834(6) 0.6598(10) 0.4216(13) 0.154(7) Uiso 1 1 d G . . . .
H11M H 0.2709 0.7223 0.4885 0.185 Uiso 1 1 d G U . . .
C12M C 0.3196(6) 0.6896(7) 0.3293(13) 0.126(5) Uiso 1 1 d G . . . .
H12M H 0.3318 0.7727 0.3354 0.152 Uiso 1 1 d G U . . .
C1M C 0.4543(8) 0.6699(18) 0.120(2) 0.071(4) Uiso 0.456(11) 1 d D U P B 1
C3M C 0.4293(10) 0.4869(16) 0.247(3) 0.071(4) Uiso 0.456(11) 1 d D U P B 1
H3M1 H 0.4195 0.4261 0.1694 0.085 Uiso 0.456(11) 1 calc R U P B 1
H3M2 H 0.4173 0.4633 0.3475 0.085 Uiso 0.456(11) 1 calc R U P B 1
C4M C 0.4788(10) 0.487(2) 0.255(3) 0.071(4) Uiso 0.456(11) 1 d D U P B 1
H4M1 H 0.4884 0.4889 0.3631 0.085 Uiso 0.456(11) 1 calc R U P B 1
H4M2 H 0.4905 0.4119 0.2053 0.085 Uiso 0.456(11) 1 calc R U P B 1
C5M C 0.4933(8) 0.6037(18) 0.173(2) 0.071(4) Uiso 0.456(11) 1 d D U P B 1
C13M C 0.5317(9) 0.652(2) 0.129(3) 0.071(4) Uiso 0.456(11) 1 d D U P B 1
H13M H 0.5290 0.7164 0.0552 0.085 Uiso 0.456(11) 1 calc R U P B 1
C14M C 0.5758(9) 0.6261(19) 0.169(2) 0.074(8) Uiso 0.456(11) 1 d DG U P B 1
C15M C 0.5902(10) 0.5372(17) 0.283(2) 0.099(10) Uiso 0.456(11) 1 d DG U P B 1
H15M H 0.5698 0.4859 0.3361 0.118 Uiso 0.456(11) 1 d G U P B 1
C16M C 0.6346(11) 0.5240(18) 0.317(2) 0.078(7) Uiso 0.456(11) 1 d G U P B 1
H16M H 0.6440 0.4637 0.3933 0.094 Uiso 0.456(11) 1 d G U P B 1
C17M C 0.6647(10) 0.600(2) 0.239(3) 0.123(11) Uiso 0.456(11) 1 d G U P B 1
H17M H 0.6946 0.5925 0.2637 0.148 Uiso 0.456(11) 1 d G U P B 1
C18M C 0.6509(10) 0.687(2) 0.126(3) 0.097(8) Uiso 0.456(11) 1 d G U P B 1
H18M H 0.6713 0.7380 0.0724 0.116 Uiso 0.456(11) 1 d G U P B 1
C19M C 0.6071(10) 0.6977(18) 0.090(2) 0.090(10) Uiso 0.456(11) 1 d DG U P B 1
H19M H 0.5982 0.7552 0.0100 0.109 Uiso 0.456(11) 1 d G U P B 1
C1D C 0.4503(7) 0.6445(13) 0.0891(16) 0.058(3) Uiso 0.544(11) 1 d D U P B 2
C3D C 0.4297(10) 0.5010(15) 0.2907(19) 0.058(3) Uiso 0.544(11) 1 d D U P B 2
H3D1 H 0.4208 0.5036 0.3992 0.070 Uiso 0.544(11) 1 calc R U P B 2
H3D2 H 0.4183 0.4247 0.2422 0.070 Uiso 0.544(11) 1 calc R U P B 2
C4D C 0.4792(10) 0.507(2) 0.2756(17) 0.058(3) Uiso 0.544(11) 1 d D U P B 2
H4D1 H 0.4916 0.5739 0.3398 0.070 Uiso 0.544(11) 1 calc R U P B 2
H4D2 H 0.4927 0.4262 0.3007 0.070 Uiso 0.544(11) 1 calc R U P B 2
C5D C 0.4823(6) 0.5381(12) 0.1008(12) 0.058(3) Uiso 0.544(11) 1 d D U P B 2
C13D C 0.5259(5) 0.5710(12) 0.0268(15) 0.058(3) Uiso 0.544(11) 1 d D U P B 2
H13D H 0.5224 0.6530 -0.0265 0.070 Uiso 0.544(11) 1 calc R U P B 2
C14D C 0.5670(6) 0.5782(16) 0.1170(17) 0.076(7) Uiso 0.544(11) 1 d DG U P B 2
C15D C 0.5774(7) 0.4868(14) 0.2333(17) 0.085(7) Uiso 0.544(11) 1 d DG U P B 2
H15D H 0.5570 0.4222 0.2594 0.102 Uiso 0.544(11) 1 d G U P B 2
C16D C 0.6176(8) 0.4907(16) 0.311(2) 0.094(7) Uiso 0.544(11) 1 d G U P B 2
H16D H 0.6243 0.4287 0.3880 0.112 Uiso 0.544(11) 1 d G U P B 2
C17D C 0.6475(7) 0.586(2) 0.273(3) 0.125(10) Uiso 0.544(11) 1 d G U P B 2
H17D H 0.6744 0.5901 0.3264 0.150 Uiso 0.544(11) 1 d G U P B 2
C18D C 0.6378(7) 0.6756(17) 0.158(2) 0.081(6) Uiso 0.544(11) 1 d G U P B 2
H18D H 0.6581 0.7403 0.1318 0.097 Uiso 0.544(11) 1 d G U P B 2
C19D C 0.5983(7) 0.6700(15) 0.0794(17) 0.098(9) Uiso 0.544(11) 1 d DG U P B 2
H19D H 0.5925 0.7299 -0.0011 0.118 Uiso 0.544(11) 1 d G U P B 2

loop_
_atom_type_symbol
_atom_type_description
_atom_type_scat_dispersion_real
_atom_type_scat_dispersion_imag
_atom_type_scat_source
C C 0.0033 0.0016 'International Tables Vol C Tables 4.2.6.8 and 6.1.1.4'
H H 0.0000 0.0000 'International Tables Vol C Tables 4.2.6.8 and 6.1.1.4'
O O 0.0106 0.0060 'International Tables Vol C Tables 4.2.6.8 and 6.1.1.4'

loop_
_geom_angle_atom_site_label_1
_geom_angle_atom_site_label_2
_geom_angle_atom_site_label_3
_geom_angle
_geom_angle_site_symmetry_1
_geom_angle_site_symmetry_3
C6M C2M C1D 111.6(13) . .
C6M C2M C1M 120.9(13) . .
C6M C2M C3M 112.8(15) . .
C1M C2M C3M 101.3(14) . .
C6M C2M C3D 119.7(15) . .
C1D C2M C3D 103.6(13) . .
C6M C2M H2M 107.0 . .
C1M C2M H2M 107.0 . .
C3M C2M H2M 107.0 . .
C7M C6M C2M 114.7(10) . .
C7M C6M H6M1 108.6 . .
C2M C6M H6M1 108.6 . .
C7M C6M H6M2 108.6 . .
C2M C6M H6M2 108.6 . .
H6M1 C6M H6M2 107.6 . .
C8M C7M C12M 117.9 . .
C8M C7M C6M 118.9(10) . .
C12M C7M C6M 123.2(10) . .
C9M C8M C7M 122.4 . .
C9M C8M H8M 118.7 . .
C7M C8M H8M 118.9 . .
C8M C9M C10M 119.5 . .
C8M C9M H9M 120.1 . .
C10M C9M H9M 120.4 . .
C9M C10M C11M 120.5 . .
C9M C10M H10M 119.7 . .
C11M C10M H10M 119.8 . .
C12M C11M C10M 118.8 . .
C12M C11M H11M 120.6 . .
C10M C11M H11M 120.6 . .
C11M C12M C7M 121.0 . .
C11M C12M H12M 119.4 . .
C7M C12M H12M 119.6 . .
O1M C1M C5M 122.9(17) . .
O1M C1M C2M 125.0(18) . .
C5M C1M C2M 111.5(12) . .
C2M C3M C4M 107.1(16) . .
C2M C3M H3M1 110.3 . .
C4M C3M H3M1 110.3 . .
C2M C3M H3M2 110.3 . .
C4M C3M H3M2 110.3 . .
H3M1 C3M H3M2 108.6 . .
C5M C4M C3M 106.5(16) . .
C5M C4M H4M1 110.4 . .
C3M C4M H4M1 110.4 . .
C5M C4M H4M2 110.4 . .
C3M C4M H4M2 110.4 . .
H4M1 C4M H4M2 108.6 . .
C13M C5M C1M 117.8(16) . .
C13M C5M C4M 135.2(18) . .
C1M C5M C4M 106.8(15) . .
C5M C13M C14M 135.0(18) . .
C5M C13M H13M 112.5 . .
C14M C13M H13M 112.5 . .
C19M C14M C15M 117.7 . .
C19M C14M C13M 116.4(15) . .
C15M C14M C13M 125.9(15) . .
C16M C15M C14M 121.0 . .
C16M C15M H15M 119.5 . .
C14M C15M H15M 119.5 . .
C17M C16M C15M 119.6 . .
C17M C16M H16M 120.1 . .
C15M C16M H16M 120.3 . .
C16M C17M C18M 119.9 . .
C16M C17M H17M 119.9 . .
C18M C17M H17M 120.2 . .
C17M C18M C19M 120.3 . .
C17M C18M H18M 119.9 . .
C19M C18M H18M 119.8 . .
C18M C19M C14M 121.6 . .
C18M C19M H19M 119.4 . .
C14M C19M H19M 119.0 . .
O1M C1D C2M 124.4(13) . .
O1M C1D C5D 126.2(15) . .
C2M C1D C5D 109.1(10) . .
C4D C3D C2M 102.5(14) . .
C4D C3D H3D1 111.3 . .
C2M C3D H3D1 111.3 . .
C4D C3D H3D2 111.3 . .
C2M C3D H3D2 111.3 . .
H3D1 C3D H3D2 109.2 . .
C5D C4D C3D 98.7(14) . .
C5D C4D H4D1 112.0 . .
C3D C4D H4D1 112.0 . .
C5D C4D H4D2 112.0 . .
C3D C4D H4D2 112.0 . .
H4D1 C4D H4D2 109.7 . .
C1D C5D C4D 100.5(11) . .
C1D C5D C13D 113.0(12) . .
C4D C5D C13D 120.3(15) . .
C1D C5D C13D 112.4(13) . 5_665
C4D C5D C13D 120.2(13) . 5_665
C13D C5D C13D 91.1(10) . 5_665
C14D C13D C5D 123.5(12) . .
C14D C13D C5D 121.7(15) . 5_665
C5D C13D C5D 88.9(10) . 5_665
C14D C13D H13D 106.9 . .
C5D C13D H13D 106.9 . .
C5D C13D H13D 106.9 5_665 .
C19D C14D C15D 117.8 . .
C19D C14D C13D 120.5(11) . .
C15D C14D C13D 121.5(11) . .
C16D C15D C14D 120.6 . .
C16D C15D H15D 119.7 . .
C14D C15D H15D 119.6 . .
C17D C16D C15D 119.8 . .
C17D C16D H16D 120.2 . .
C15D C16D H16D 120.0 . .
C18D C17D C16D 120.0 . .
C18D C17D H17D 119.9 . .
C16D C17D H17D 120.1 . .
C17D C18D C19D 119.9 . .
C17D C18D H18D 120.1 . .
C19D C18D H18D 120.0 . .
C18D C19D C14D 121.7 . .
C18D C19D H19D 119.1 . .
C14D C19D H19D 119.1 . .

loop_
_geom_bond_atom_site_label_1
_geom_bond_atom_site_label_2
_geom_bond_distance
_geom_bond_site_symmetry_2
O1M C1M 1.219(14) .
O1M C1D 1.244(12) .
C2M C6M 1.45(4) .
C2M C1D 1.476(17) .
C2M C1M 1.492(17) .
C2M C3M 1.536(17) .
C2M C3D 1.548(16) .
C2M H2M 0.9800 .
C6M C7M 1.43(3) .
C6M H6M1 0.9700 .
C6M H6M2 0.9700 .
C7M C8M 1.4052 .
C7M C12M 1.4100 .
C8M C9M 1.3802 .
C8M H8M 0.9519 .
C9M C10M 1.3938 .
C9M H9M 0.9532 .
C10M C11M 1.4185 .
C10M H10M 0.9508 .
C11M C12M 1.4092 .
C11M H11M 0.9519 .
C12M H12M 0.9525 .
C1M C5M 1.467(17) .
C3M C4M 1.54(2) .
C3M H3M1 0.9700 .
C3M H3M2 0.9700 .
C4M C5M 1.480(17) .
C4M H4M1 0.9700 .
C4M H4M2 0.9700 .
C5M C13M 1.347(17) .
C13M C14M 1.438(17) .
C13M H13M 0.9300 .
C14M C19M 1.4011 .
C14M C15M 1.4222 .
C15M C16M 1.4174 .
C15M H15M 0.9493 .
C16M C17M 1.3983 .
C16M H16M 0.9522 .
C17M C18M 1.4000 .
C17M H17M 0.9525 .
C18M C19M 1.4003 .
C18M H18M 0.9478 .
C19M H19M 0.9517 .
C1D C5D 1.497(16) .
C3D C4D 1.544(19) .
C3D H3D1 0.9700 .
C3D H3D2 0.9700 .
C4D C5D 1.534(14) .
C4D H4D1 0.9700 .
C4D H4D2 0.9700 .
C5D C13D 1.535(16) .
C5D C13D 1.603(12) 5_665
C13D C14D 1.493(15) .
C13D C5D 1.603(12) 5_665
C13D H13D 0.9800 .
C14D C19D 1.4059 .
C14D C15D 1.4195 .
C15D C16D 1.4160 .
C15D H15D 0.9525 .
C16D C17D 1.4028 .
C16D H16D 0.9505 .
C17D C18D 1.3975 .
C17D H17D 0.9516 .
C18D C19D 1.3987 .
C18D H18D 0.9509 .
C19D H19D 0.9501 .
